data_7051669
loop_
_publ_author_name
'Ali, Haslin Dato Paduka'
'Quinn, Susan J.'
'McCabe, Thomas'
'Kruger, Paul E.'
'Gunnlaugsson, Thorfinnur'

_publ_section_title
;
 Crystallographic, 1H NMR and CD studies of sterically strained
 thiourea anion receptors possessing two stereogenic centres
;
_journal_issue 4
_journal_name_full 'New Journal of Chemistry'
_journal_page_first 793
_journal_paper_doi 10.1039/b819638a
_journal_volume 33
_journal_year 2009
_chemical_absolute_configuration ad
_chemical_formula_sum 'C27 H30 N2 O S2'
_chemical_formula_weight 462.65
_chemical_melting_point 383
_chemical_name_common Bis-((S)-napthalenylethyl)thiourea
_chemical_name_systematic
;
?
;
_space_group_IT_number 5
_symmetry_cell_setting monoclinic
_symmetry_space_group_name_Hall 'C 2y'
_symmetry_space_group_name_H-M 'C 1 2 1'
_atom_sites_solution_hydrogens geom
_atom_sites_solution_primary direct
_atom_sites_solution_secondary difmap
_audit_creation_method SHELXL-97
_cell_angle_alpha 90.00
_cell_angle_beta 109.117(2)
_cell_angle_gamma 90.00
_cell_formula_units_Z 4
_cell_length_a 17.0684(15)
_cell_length_b 8.0774(7)
_cell_length_c 18.8459(17)
_cell_measurement_temperature 396(2)
_cell_volume 2455.0(4)
_computing_cell_refinement 'Bruker Smart'
_computing_data_collection 'Bruker Smart'
_computing_data_reduction 'Bruker Saint'
_computing_molecular_graphics 'Bruker Shelxtl'
_computing_publication_material 'Bruker Shelxtl'
_computing_structure_refinement 'SHELXL-97 (Sheldrick, 1997)'
_computing_structure_solution 'SHELXS-97 (Sheldrick, 1990)'
_diffrn_ambient_temperature 396(2)
_diffrn_measured_fraction_theta_full 1.000
_diffrn_measured_fraction_theta_max 1.000
_diffrn_measurement_device_type 'Bruker Smart Apex'
_diffrn_measurement_method 'omega scans'
_diffrn_radiation_monochromator graphite
_diffrn_radiation_source 'fine-focus sealed tube'
_diffrn_radiation_type MoK\a
_diffrn_radiation_wavelength 0.71073
_diffrn_reflns_av_R_equivalents 0.0281
_diffrn_reflns_av_sigmaI/netI 0.0417
_diffrn_reflns_limit_h_max 19
_diffrn_reflns_limit_h_min -20
_diffrn_reflns_limit_k_max 9
_diffrn_reflns_limit_k_min -9
_diffrn_reflns_limit_l_max 22
_diffrn_reflns_limit_l_min -22
_diffrn_reflns_number 9728
_diffrn_reflns_theta_full 24.99
_diffrn_reflns_theta_max 24.99
_diffrn_reflns_theta_min 1.14
_exptl_absorpt_coefficient_mu 0.239
_exptl_absorpt_correction_T_max 1.00000
_exptl_absorpt_correction_T_min 0.810283
_exptl_absorpt_correction_type multi-scan
_exptl_absorpt_process_details 'Blessing, Acta Cryst. (1995) A51 33-38.'
_exptl_crystal_colour colourless
_exptl_crystal_density_diffrn 1.252
_exptl_crystal_density_method 'not measured'
_exptl_crystal_description prism
_exptl_crystal_F_000 984
_exptl_crystal_size_max 0.31
_exptl_crystal_size_mid 0.16
_exptl_crystal_size_min 0.13
_refine_diff_density_max 0.563
_refine_diff_density_min -0.185
_refine_diff_density_rms 0.047
_refine_ls_abs_structure_Flack 0.05(7)
_refine_ls_extinction_method none
_refine_ls_goodness_of_fit_ref 1.059
_refine_ls_hydrogen_treatment constr
_refine_ls_matrix_type full
_refine_ls_number_parameters 293
_refine_ls_number_reflns 4269
_refine_ls_number_restraints 1
_refine_ls_restrained_S_all 1.059
_refine_ls_R_factor_all 0.0463
_refine_ls_R_factor_gt 0.0397
_refine_ls_shift/su_max 0.000
_refine_ls_shift/su_mean 0.000
_refine_ls_structure_factor_coef Fsqd
_refine_ls_weighting_details 'calc w=1/[\s^2^(Fo^2^)+(0.0507P)^2^+1.0574P] where P=(Fo^2^+2Fc^2^)/3'
_refine_ls_weighting_scheme calc
_refine_ls_wR_factor_gt 0.0922
_refine_ls_wR_factor_ref 0.0992
_reflns_number_gt 3837
_reflns_number_total 4269
_reflns_threshold_expression >2sigma(I)
_cod_data_source_file b819638a.txt
_cod_data_source_block la114am
_cod_original_sg_symbol_H-M C2
_cod_database_code 7051669

loop_
_symmetry_equiv_pos_as_xyz
'x, y, z'
'-x, y, -z'
'x+1/2, y+1/2, z'
'-x+1/2, y+1/2, -z'

loop_
_atom_site_label
_atom_site_type_symbol
_atom_site_fract_x
_atom_site_fract_y
_atom_site_fract_z
_atom_site_U_iso_or_equiv
_atom_site_adp_type
_atom_site_occupancy
_atom_site_symmetry_multiplicity
_atom_site_calc_flag
_atom_site_refinement_flags
_atom_site_disorder_assembly
_atom_site_disorder_group
S1 S 0.20288(5) 0.23422(9) 0.17401(4) 0.03668(19) Uani 1 1 d . . .
S2 S 0.94813(4) 0.84147(10) 0.26802(4) 0.03807(19) Uani 1 1 d . . .
N2 N 0.12824(13) -0.0331(3) 0.20195(11) 0.0270(5) Uani 1 1 d . . .
H6 H 0.1119 -0.0893 0.2333 0.032 Uiso 1 1 calc R . .
O1 O 1.03606(12) 0.8961(3) 0.30566(11) 0.0396(5) Uani 1 1 d . . .
C19 C -0.02534(16) -0.1664(4) 0.08921(13) 0.0271(5) Uani 1 1 d . . .
N1 N 0.12597(14) 0.1876(3) 0.27484(13) 0.0327(5) Uani 1 1 d . . .
H5 H 0.0980 0.1243 0.2944 0.039 Uiso 1 1 calc R . .
C14 C 0.05614(17) -0.2342(3) 0.11152(14) 0.0288(6) Uani 1 1 d . . .
C10 C 0.22120(15) 0.3628(3) 0.37318(14) 0.0280(6) Uani 1 1 d . . .
C5 C 0.26586(16) 0.5153(4) 0.39105(15) 0.0291(6) Uani 1 1 d . . .
C21 C -0.12049(19) 0.0646(4) 0.05976(17) 0.0402(7) Uani 1 1 d . . .
H21 H -0.1300 0.1775 0.0514 0.048 Uiso 1 1 calc R . .
C4 C 0.24433(19) 0.6597(4) 0.34828(16) 0.0342(6) Uani 1 1 d . . .
H4 H 0.1970 0.6595 0.3061 0.041 Uiso 1 1 calc R . .
C8 C 0.31598(18) 0.2390(5) 0.48456(16) 0.0419(7) Uani 1 1 d . . .
H8 H 0.3313 0.1469 0.5157 0.050 Uiso 1 1 calc R . .
C18 C -0.09387(17) -0.2749(4) 0.07887(14) 0.0324(6) Uani 1 1 d . . .
C12 C 0.14987(15) 0.1253(3) 0.21950(14) 0.0270(6) Uani 1 1 d . . .
C23 C -0.17420(19) -0.2064(4) 0.06151(15) 0.0379(7) Uani 1 1 d . . .
H23 H -0.2190 -0.2766 0.0559 0.045 Uiso 1 1 calc R . .
C9 C 0.24690(17) 0.2295(4) 0.41882(16) 0.0360(6) Uani 1 1 d . . .
H9 H 0.2182 0.1300 0.4063 0.043 Uiso 1 1 calc R . .
C20 C -0.04202(18) 0.0051(4) 0.07845(15) 0.0314(6) Uani 1 1 d . . .
H20 H 0.0017 0.0784 0.0843 0.038 Uiso 1 1 calc R . .
C6 C 0.33765(17) 0.5204(4) 0.45677(16) 0.0361(7) Uani 1 1 d . . .
C7 C 0.36019(18) 0.3795(4) 0.50307(15) 0.0421(8) Uani 1 1 d . . .
H7 H 0.4059 0.3837 0.5467 0.051 Uiso 1 1 calc R . .
C26 C 0.06876(18) 0.4208(4) 0.32229(19) 0.0436(8) Uani 1 1 d . . .
H26A H 0.0213 0.4214 0.2775 0.065 Uiso 1 1 calc R . .
H26B H 0.0801 0.5316 0.3414 0.065 Uiso 1 1 calc R . .
H26C H 0.0577 0.3516 0.3594 0.065 Uiso 1 1 calc R . .
C15 C 0.0657(2) -0.4012(4) 0.11722(17) 0.0411(7) Uani 1 1 d . . .
H15 H 0.1186 -0.4462 0.1299 0.049 Uiso 1 1 calc R . .
C11 C 0.14373(16) 0.3538(4) 0.30428(15) 0.0313(6) Uani 1 1 d . . .
H11 H 0.1526 0.4237 0.2651 0.038 Uiso 1 1 calc R . .
C13 C 0.13009(16) -0.1182(3) 0.13399(14) 0.0289(6) Uani 1 1 d . . .
H13 H 0.1213 -0.0350 0.0943 0.035 Uiso 1 1 calc R . .
C3 C 0.38355(19) 0.6689(4) 0.47368(18) 0.0441(8) Uani 1 1 d . . .
H3 H 0.4305 0.6731 0.5162 0.053 Uiso 1 1 calc R . .
C25 C 0.91644(19) 0.7436(4) 0.33829(19) 0.0479(8) Uani 1 1 d . . .
H25A H 0.9470 0.6426 0.3535 0.072 Uiso 1 1 calc R . .
H25B H 0.8582 0.7192 0.3186 0.072 Uiso 1 1 calc R . .
H25C H 0.9269 0.8159 0.3808 0.072 Uiso 1 1 calc R . .
C2 C 0.3618(2) 0.8048(5) 0.43037(19) 0.0518(9) Uani 1 1 d . . .
H2 H 0.3937 0.9003 0.4427 0.062 Uiso 1 1 calc R . .
C16 C -0.0032(2) -0.5076(4) 0.10419(19) 0.0515(9) Uani 1 1 d . . .
H16 H 0.0049 -0.6215 0.1076 0.062 Uiso 1 1 calc R . .
C22 C -0.18751(19) -0.0421(4) 0.05290(17) 0.0405(7) Uani 1 1 d . . .
H22 H -0.2407 0.0004 0.0425 0.049 Uiso 1 1 calc R . .
C1 C 0.2905(2) 0.8015(4) 0.36631(18) 0.0464(8) Uani 1 1 d . . .
H1 H 0.2747 0.8952 0.3364 0.056 Uiso 1 1 calc R . .
C17 C -0.0802(2) -0.4466(4) 0.08698(18) 0.0457(8) Uani 1 1 d . . .
H17 H -0.1247 -0.5181 0.0804 0.055 Uiso 1 1 calc R . .
C27 C 0.21347(18) -0.1986(4) 0.14557(17) 0.0393(7) Uani 1 1 d . . .
H27A H 0.2563 -0.1163 0.1610 0.059 Uiso 1 1 calc R . .
H27B H 0.2138 -0.2483 0.0994 0.059 Uiso 1 1 calc R . .
H27C H 0.2232 -0.2822 0.1837 0.059 Uiso 1 1 calc R . .
C24 C 0.8869(2) 1.0239(5) 0.2595(2) 0.0542(9) Uani 1 1 d . . .
H24A H 0.9021 1.0799 0.3070 0.081 Uiso 1 1 calc R . .
H24B H 0.8293 0.9943 0.2443 0.081 Uiso 1 1 calc R . .
H24C H 0.8964 1.0959 0.2225 0.081 Uiso 1 1 calc R . .

loop_
_atom_site_aniso_label
_atom_site_aniso_U_11
_atom_site_aniso_U_22
_atom_site_aniso_U_33
_atom_site_aniso_U_23
_atom_site_aniso_U_13
_atom_site_aniso_U_12
S1 0.0374(4) 0.0324(4) 0.0465(4) 0.0014(3) 0.0221(3) -0.0039(3)
S2 0.0346(4) 0.0464(5) 0.0370(4) -0.0059(3) 0.0169(3) -0.0035(4)
N2 0.0306(12) 0.0263(13) 0.0275(11) 0.0009(9) 0.0143(9) 0.0001(10)
O1 0.0306(11) 0.0514(14) 0.0396(11) 0.0077(10) 0.0152(8) -0.0023(9)
C19 0.0353(14) 0.0249(14) 0.0219(11) 0.0009(11) 0.0103(10) 0.0026(12)
N1 0.0387(14) 0.0279(13) 0.0385(13) -0.0024(10) 0.0221(11) -0.0072(10)
C14 0.0359(15) 0.0247(15) 0.0264(13) -0.0006(11) 0.0109(11) 0.0017(12)
C10 0.0288(14) 0.0294(15) 0.0312(13) -0.0007(12) 0.0174(10) 0.0053(12)
C5 0.0291(14) 0.0342(15) 0.0288(14) -0.0035(12) 0.0162(12) 0.0052(13)
C21 0.0409(18) 0.0266(16) 0.0486(18) -0.0047(13) 0.0084(14) 0.0084(13)
C4 0.0380(16) 0.0288(15) 0.0372(15) -0.0035(13) 0.0144(13) 0.0015(13)
C8 0.0403(17) 0.052(2) 0.0380(16) 0.0158(16) 0.0184(13) 0.0167(17)
C18 0.0386(16) 0.0326(15) 0.0245(13) -0.0034(12) 0.0082(11) -0.0068(14)
C12 0.0199(13) 0.0308(15) 0.0291(13) 0.0008(11) 0.0063(10) 0.0045(11)
C23 0.0357(16) 0.0453(19) 0.0316(15) -0.0080(13) 0.0097(12) -0.0111(13)
C9 0.0394(16) 0.0347(15) 0.0413(15) 0.0047(14) 0.0233(13) 0.0052(14)
C20 0.0345(16) 0.0245(15) 0.0348(15) -0.0037(12) 0.0106(12) 0.0002(12)
C6 0.0286(15) 0.0474(18) 0.0362(16) -0.0110(14) 0.0161(13) 0.0048(14)
C7 0.0296(15) 0.065(2) 0.0311(15) 0.0008(15) 0.0092(11) 0.0128(15)
C26 0.0315(16) 0.0439(18) 0.0553(19) -0.0098(15) 0.0139(14) 0.0026(14)
C15 0.0462(19) 0.0288(16) 0.0440(17) 0.0036(14) 0.0090(14) 0.0123(15)
C11 0.0342(14) 0.0256(14) 0.0370(14) -0.0027(12) 0.0158(11) 0.0028(13)
C13 0.0353(15) 0.0256(15) 0.0284(13) 0.0043(11) 0.0140(11) 0.0076(12)
C3 0.0313(17) 0.060(2) 0.0421(17) -0.0193(17) 0.0132(14) -0.0012(15)
C25 0.0412(17) 0.0435(18) 0.068(2) 0.0111(18) 0.0301(15) 0.0019(16)
C2 0.051(2) 0.044(2) 0.066(2) -0.0222(19) 0.0267(17) -0.0126(17)
C16 0.060(2) 0.0205(17) 0.063(2) 0.0047(15) 0.0056(17) 0.0026(15)
C22 0.0301(16) 0.0464(19) 0.0423(16) -0.0132(15) 0.0081(13) 0.0028(14)
C1 0.0510(19) 0.0371(19) 0.0561(19) -0.0067(15) 0.0243(16) -0.0023(15)
C17 0.053(2) 0.0306(17) 0.0461(19) 0.0025(14) 0.0057(16) -0.0096(15)
C27 0.0370(16) 0.0430(18) 0.0424(16) -0.0006(14) 0.0190(13) 0.0097(13)
C24 0.0355(18) 0.058(2) 0.069(2) 0.0161(19) 0.0163(16) 0.0103(17)

loop_
_atom_type_symbol
_atom_type_description
_atom_type_scat_dispersion_real
_atom_type_scat_dispersion_imag
_atom_type_scat_source
C C 0.0033 0.0016 'International Tables Vol C Tables 4.2.6.8 and 6.1.1.4'
H H 0.0000 0.0000 'International Tables Vol C Tables 4.2.6.8 and 6.1.1.4'
N N 0.0061 0.0033 'International Tables Vol C Tables 4.2.6.8 and 6.1.1.4'
S S 0.1246 0.1234 'International Tables Vol C Tables 4.2.6.8 and 6.1.1.4'
O O 0.0106 0.0060 'International Tables Vol C Tables 4.2.6.8 and 6.1.1.4'

loop_
_geom_angle_atom_site_label_1
_geom_angle_atom_site_label_2
_geom_angle_atom_site_label_3
_geom_angle
_geom_angle_site_symmetry_1
_geom_angle_site_symmetry_3
_geom_angle_publ_flag
O1 S2 C25 106.30(14) . . ?
O1 S2 C24 105.38(15) . . ?
C25 S2 C24 97.09(17) . . ?
C12 N2 C13 125.5(2) . . ?
C20 C19 C18 117.7(3) . . ?
C20 C19 C14 123.4(3) . . ?
C18 C19 C14 118.9(3) . . ?
C12 N1 C11 124.7(2) . . ?
C15 C14 C19 119.0(3) . . ?
C15 C14 C13 121.6(3) . . ?
C19 C14 C13 119.2(2) . . ?
C9 C10 C5 119.8(2) . . ?
C9 C10 C11 120.8(3) . . ?
C5 C10 C11 119.3(2) . . ?
C4 C5 C6 117.7(3) . . ?
C4 C5 C10 124.4(2) . . ?
C6 C5 C10 118.0(3) . . ?
C20 C21 C22 120.8(3) . . ?
C1 C4 C5 122.3(3) . . ?
C7 C8 C9 120.8(3) . . ?
C17 C18 C23 121.7(3) . . ?
C17 C18 C19 119.5(3) . . ?
C23 C18 C19 118.8(3) . . ?
N1 C12 N2 114.9(2) . . ?
N1 C12 S1 123.5(2) . . ?
N2 C12 S1 121.5(2) . . ?
C22 C23 C18 121.7(3) . . ?
C10 C9 C8 121.2(3) . . ?
C21 C20 C19 121.3(3) . . ?
C7 C6 C3 121.9(3) . . ?
C7 C6 C5 119.7(3) . . ?
C3 C6 C5 118.4(3) . . ?
C8 C7 C6 120.4(3) . . ?
C14 C15 C16 121.3(3) . . ?
N1 C11 C10 112.7(2) . . ?
N1 C11 C26 109.2(2) . . ?
C10 C11 C26 110.5(2) . . ?
N2 C13 C27 111.3(2) . . ?
N2 C13 C14 106.3(2) . . ?
C27 C13 C14 115.6(2) . . ?
C2 C3 C6 122.3(3) . . ?
C3 C2 C1 119.7(3) . . ?
C17 C16 C15 120.9(3) . . ?
C23 C22 C21 119.6(3) . . ?
C4 C1 C2 119.7(3) . . ?
C16 C17 C18 120.2(3) . . ?

loop_
_geom_bond_atom_site_label_1
_geom_bond_atom_site_label_2
_geom_bond_distance
_geom_bond_site_symmetry_2
_geom_bond_publ_flag
S1 C12 1.684(3) . ?
S2 O1 1.501(2) . ?
S2 C25 1.772(3) . ?
S2 C24 1.783(4) . ?
N2 C12 1.343(3) . ?
N2 C13 1.463(3) . ?
C19 C20 1.415(4) . ?
C19 C18 1.423(4) . ?
C19 C14 1.424(4) . ?
N1 C12 1.337(3) . ?
N1 C11 1.446(4) . ?
C14 C15 1.359(4) . ?
C14 C13 1.517(4) . ?
C10 C9 1.358(4) . ?
C10 C5 1.430(4) . ?
C10 C11 1.522(4) . ?
C5 C4 1.397(4) . ?
C5 C6 1.429(4) . ?
C21 C20 1.356(4) . ?
C21 C22 1.404(4) . ?
C4 C1 1.368(4) . ?
C8 C7 1.344(5) . ?
C8 C9 1.405(4) . ?
C18 C17 1.407(5) . ?
C18 C23 1.414(4) . ?
C23 C22 1.348(5) . ?
C6 C7 1.409(5) . ?
C6 C3 1.411(5) . ?
C26 C11 1.527(4) . ?
C15 C16 1.412(5) . ?
C13 C27 1.514(4) . ?
C3 C2 1.345(5) . ?
C2 C1 1.406(5) . ?
C16 C17 1.339(5) . ?

loop_
_geom_torsion_atom_site_label_1
_geom_torsion_atom_site_label_2
_geom_torsion_atom_site_label_3
_geom_torsion_atom_site_label_4
_geom_torsion
_geom_torsion_site_symmetry_1
_geom_torsion_site_symmetry_2
_geom_torsion_site_symmetry_3
_geom_torsion_site_symmetry_4
_geom_torsion_publ_flag
C20 C19 C14 C15 -177.1(3) . . . . ?
C18 C19 C14 C15 4.5(4) . . . . ?
C20 C19 C14 C13 7.5(3) . . . . ?
C18 C19 C14 C13 -170.9(2) . . . . ?
C9 C10 C5 C4 -179.5(3) . . . . ?
C11 C10 C5 C4 -1.3(4) . . . . ?
C9 C10 C5 C6 0.9(4) . . . . ?
C11 C10 C5 C6 179.1(2) . . . . ?
C6 C5 C4 C1 1.7(4) . . . . ?
C10 C5 C4 C1 -177.9(3) . . . . ?
C20 C19 C18 C17 178.2(3) . . . . ?
C14 C19 C18 C17 -3.3(4) . . . . ?
C20 C19 C18 C23 -2.5(4) . . . . ?
C14 C19 C18 C23 175.9(2) . . . . ?
C11 N1 C12 N2 178.6(2) . . . . ?
C11 N1 C12 S1 -1.6(4) . . . . ?
C13 N2 C12 N1 165.5(2) . . . . ?
C13 N2 C12 S1 -14.3(3) . . . . ?
C17 C18 C23 C22 -179.2(3) . . . . ?
C19 C18 C23 C22 1.5(4) . . . . ?
C5 C10 C9 C8 1.3(4) . . . . ?
C11 C10 C9 C8 -176.8(2) . . . . ?
C7 C8 C9 C10 -1.9(4) . . . . ?
C22 C21 C20 C19 2.1(4) . . . . ?
C18 C19 C20 C21 0.8(4) . . . . ?
C14 C19 C20 C21 -177.6(3) . . . . ?
C4 C5 C6 C7 177.9(3) . . . . ?
C10 C5 C6 C7 -2.5(4) . . . . ?
C4 C5 C6 C3 -1.5(4) . . . . ?
C10 C5 C6 C3 178.2(2) . . . . ?
C9 C8 C7 C6 0.3(4) . . . . ?
C3 C6 C7 C8 -178.7(3) . . . . ?
C5 C6 C7 C8 2.0(4) . . . . ?
C19 C14 C15 C16 -2.4(4) . . . . ?
C13 C14 C15 C16 172.9(3) . . . . ?
C12 N1 C11 C10 -94.7(3) . . . . ?
C12 N1 C11 C26 142.1(3) . . . . ?
C9 C10 C11 N1 -26.7(3) . . . . ?
C5 C10 C11 N1 155.1(2) . . . . ?
C9 C10 C11 C26 95.8(3) . . . . ?
C5 C10 C11 C26 -82.3(3) . . . . ?
C12 N2 C13 C27 89.4(3) . . . . ?
C12 N2 C13 C14 -143.9(2) . . . . ?
C15 C14 C13 N2 -110.5(3) . . . . ?
C19 C14 C13 N2 64.7(3) . . . . ?
C15 C14 C13 C27 13.6(4) . . . . ?
C19 C14 C13 C27 -171.2(2) . . . . ?
C7 C6 C3 C2 -179.0(3) . . . . ?
C5 C6 C3 C2 0.3(4) . . . . ?
C6 C3 C2 C1 0.8(5) . . . . ?
C14 C15 C16 C17 -1.1(5) . . . . ?
C18 C23 C22 C21 1.3(5) . . . . ?
C20 C21 C22 C23 -3.1(5) . . . . ?
C5 C4 C1 C2 -0.7(5) . . . . ?
C3 C2 C1 C4 -0.6(5) . . . . ?
C15 C16 C17 C18 2.4(5) . . . . ?
C23 C18 C17 C16 -179.3(3) . . . . ?
C19 C18 C17 C16 -0.1(5) . . . . ?

loop_
_refine_ls_abs_structure_details
'Flack H D (1983), Acta Cryst. A39, 876-881'

loop_
_cod_related_entry_id
_cod_related_entry_database
_cod_related_entry_code
1 ChemSpider 30652894
